data_2021483
loop_
_publ_author_name
'R\'adai, Zita'
'Kiss, N\'ora Zsuzsa'
'Czugler, M\'aty\'as'
'Karaghiosoff, Konstantin'
'Keglevich, Gy\"orgy'

_publ_section_title
;
 The typical crystal structures of a few representative
 \a-aryl-\a-hydroxyphosphonates
;
_journal_coeditor_code KU3235
_journal_issue 3
_journal_name_full 'Acta Crystallographica Section C'
_journal_page_first
;
;
_journal_paper_doi 10.1107/S2053229619001839
_journal_volume 75
_journal_year 2019
_chemical_formula_iupac 'C9 H13 O4 P'
_chemical_formula_moiety 'C9 H13 O4 P'
_chemical_formula_sum 'C9 H13 O4 P'
_chemical_formula_weight 216.16
_chemical_name_systematic
;
Dimethyl (1-hydroxy-1-phenylethyl)phosphonate
;
_space_group_crystal_system monoclinic
_space_group_IT_number 14
_space_group_name_Hall '-P 2yn'
_space_group_name_H-M_alt 'P 1 21/n 1'
_symmetry_space_group_name_Hall '-P 2yn'
_symmetry_space_group_name_H-M 'P 1 21/n 1'
_atom_sites_solution_hydrogens mixed
_audit_creation_method SHELXL-2014
_cell_angle_alpha 90
_cell_angle_beta 99.149(4)
_cell_angle_gamma 90
_cell_formula_units_Z 4
_cell_length_a 8.4039(5)
_cell_length_b 7.7007(3)
_cell_length_c 16.6012(7)
_cell_measurement_reflns_used 4166
_cell_measurement_temperature 173(2)
_cell_measurement_theta_max 30.8450
_cell_measurement_theta_min 4.5610
_cell_volume 1060.69(9)
_computing_cell_refinement
;
CrysAlis PRO (Agilent, 2014)
;
_computing_data_collection
;
CrysAlis PRO (Agilent, 2014)
;
_computing_data_reduction
;
CrysAlis PRO (Agilent, 2014)
;
_computing_molecular_graphics
;
ORTEP (Burnett & Johnson, 1996), ORTEP-3 (Farrugia, 2012),
PLATON (Spek, 2009) and DIAMOND (Brandenburg, 1999)
;
_computing_publication_material
;
PLATON (Spek, 2009)
;
_computing_structure_refinement
;
SHELXL2014 (Sheldrick, 2015b)
;
_computing_structure_solution
;
SHELXT (Sheldrick, 2015a)
;
_diffrn_ambient_temperature 173(2)
_diffrn_detector_area_resol_mean 15.9809
_diffrn_measured_fraction_theta_full 0.991
_diffrn_measured_fraction_theta_max 0.994
_diffrn_measurement_device_type 'Agilent Xcalibur Sapphire3'
_diffrn_measurement_method '\w scans'
_diffrn_radiation_type MoK\a
_diffrn_radiation_wavelength 0.71073
_diffrn_reflns_av_R_equivalents 0.0412
_diffrn_reflns_av_unetI/netI 0.0266
_diffrn_reflns_limit_h_max 12
_diffrn_reflns_limit_h_min -12
_diffrn_reflns_limit_k_max 10
_diffrn_reflns_limit_k_min -10
_diffrn_reflns_limit_l_max 23
_diffrn_reflns_limit_l_min -23
_diffrn_reflns_number 20344
_diffrn_reflns_theta_full 25.242
_diffrn_reflns_theta_max 30.502
_diffrn_reflns_theta_min 4.127
_diffrn_source 'Enhance (Mo) X-ray Source'
_exptl_absorpt_coefficient_mu 0.246
_exptl_absorpt_correction_T_max 1.00000
_exptl_absorpt_correction_T_min 0.84598
_exptl_absorpt_correction_type multi-scan
_exptl_absorpt_process_details
;
(CrysAlis PRO; Agilent, 2014)
;
_exptl_crystal_colour colorless
_exptl_crystal_density_diffrn 1.354
_exptl_crystal_description block
_exptl_crystal_F_000 456
_exptl_crystal_size_max 0.400
_exptl_crystal_size_mid 0.200
_exptl_crystal_size_min 0.040
_refine_diff_density_max 0.327
_refine_diff_density_min -0.268
_refine_ls_extinction_method none
_refine_ls_goodness_of_fit_ref 1.024
_refine_ls_hydrogen_treatment mixed
_refine_ls_matrix_type full
_refine_ls_number_parameters 139
_refine_ls_number_reflns 3209
_refine_ls_number_restraints 0
_refine_ls_restrained_S_all 1.024
_refine_ls_R_factor_all 0.0544
_refine_ls_R_factor_gt 0.0379
_refine_ls_shift/su_max 0.001
_refine_ls_shift/su_mean 0.000
_refine_ls_structure_factor_coef Fsqd
_refine_ls_weighting_details 'w=1/[\s^2^(Fo^2^)+(0.0551P)^2^+0.2064P] where P=(Fo^2^+2Fc^2^)/3'
_refine_ls_weighting_scheme calc
_refine_ls_wR_factor_gt 0.0967
_refine_ls_wR_factor_ref 0.1078
_reflns_number_gt 2491
_reflns_number_total 3209
_reflns_threshold_expression 'I > 2\s(I)'
_cod_data_source_file ku3235sup1.cif
_cod_data_source_block 1a
_cod_database_code 2021483
_shelx_space_group_comment
;
The symmetry employed for this shelxl refinement is uniquely defined
by the following loop, which should always be used as a source of
symmetry information in preference to the above space-group names.
They are only intended as comments.
;
_shelx_estimated_absorpt_t_min 0.908
_shelx_estimated_absorpt_t_max 0.990
_shelxl_version_number 2.014

loop_
_space_group_symop_operation_xyz
'x, y, z'
'-x+1/2, y+1/2, -z+1/2'
'-x, -y, -z'
'x-1/2, -y-1/2, z-1/2'

loop_
_atom_site_type_symbol
_atom_site_label
_atom_site_fract_x
_atom_site_fract_y
_atom_site_fract_z
_atom_site_U_iso_or_equiv
_atom_site_adp_type
_atom_site_calc_flag
_atom_site_occupancy
P P1 0.88836(4) 0.22015(5) 0.36890(2) 0.02690(11) Uani d 1
O O4 0.69794(12) 0.26302(13) 0.23287(6) 0.0324(2) Uani d 1
O O2 0.74859(13) 0.27837(13) 0.41599(6) 0.0360(2) Uani d 1
O O1 0.90892(11) 0.03033(13) 0.36664(5) 0.0307(2) Uani d 1
O O3 1.03594(13) 0.32532(14) 0.41315(6) 0.0371(2) Uani d 1
C C1 0.85171(16) 0.32552(17) 0.26993(8) 0.0278(3) Uani d 1
H H1 0.8441(2) 0.451(2) 0.27822(17) 0.033 Uiso calc 1
C C2 0.98395(16) 0.29140(17) 0.22002(8) 0.0278(3) Uani d 1
C C3 0.97089(19) 0.1600(2) 0.16223(8) 0.0349(3) Uani d 1
H H3 0.8787(18) 0.0862(14) 0.15465(17) 0.042 Uiso calc 1
C C8 0.6006(2) 0.1790(2) 0.40829(11) 0.0458(4) Uani d 1
H H8A 0.5292 0.2134 0.3583 0.069 Uiso calc 1
H H8B 0.5471 0.2013 0.4556 0.069 Uiso calc 1
H H8C 0.6254 0.0549 0.4058 0.069 Uiso calc 1
C C4 1.0920(2) 0.1360(3) 0.11544(10) 0.0473(4) Uani d 1
H H4 1.0819(3) 0.047(2) 0.0756(9) 0.057 Uiso calc 1
C C7 1.12124(19) 0.3953(2) 0.23104(10) 0.0408(3) Uani d 1
H H7 1.1322(3) 0.4860(19) 0.2714(8) 0.049 Uiso calc 1
C C9 1.1277(2) 0.2684(3) 0.48861(11) 0.0541(5) Uani d 1
H H9A 1.0634(10) 0.2545(19) 0.5249(6) 0.081 Uiso calc 1
H H9B 1.2013(16) 0.3464(15) 0.5061(6) 0.081 Uiso calc 1
H H9C 1.1747(16) 0.1692(18) 0.4810(2) 0.081 Uiso calc 1
C C6 1.2420(2) 0.3695(3) 0.18461(11) 0.0515(5) Uani d 1
H H6 1.333(2) 0.4388(17) 0.1927(2) 0.062 Uiso calc 1
C C5 1.2269(2) 0.2405(3) 0.12611(11) 0.0523(5) Uani d 1
H H5 1.313(2) 0.2229(5) 0.0918(8) 0.063 Uiso calc 1
H H1A 0.653(3) 0.334(3) 0.1967(13) 0.063 Uiso d 1

loop_
_atom_site_aniso_label
_atom_site_aniso_U_11
_atom_site_aniso_U_22
_atom_site_aniso_U_33
_atom_site_aniso_U_12
_atom_site_aniso_U_13
_atom_site_aniso_U_23
P1 0.03003(18) 0.02395(17) 0.02590(17) -0.00095(12) 0.00192(12) -0.00101(12)
O4 0.0263(5) 0.0321(5) 0.0364(5) -0.0014(4) -0.0027(4) 0.0061(4)
O2 0.0401(6) 0.0332(5) 0.0364(5) -0.0027(4) 0.0116(4) -0.0085(4)
O1 0.0361(5) 0.0253(5) 0.0297(5) 0.0015(4) 0.0020(4) 0.0011(4)
O3 0.0405(6) 0.0364(5) 0.0310(5) -0.0091(4) -0.0049(4) 0.0013(4)
C1 0.0286(6) 0.0221(6) 0.0310(6) -0.0013(5) -0.0005(5) 0.0013(5)
C2 0.0288(6) 0.0267(6) 0.0261(6) -0.0014(5) -0.0010(5) 0.0071(5)
C3 0.0392(8) 0.0368(7) 0.0285(6) -0.0040(6) 0.0046(5) 0.0017(5)
C8 0.0396(8) 0.0516(10) 0.0493(9) -0.0081(7) 0.0172(7) -0.0115(7)
C4 0.0526(10) 0.0572(11) 0.0341(8) 0.0033(8) 0.0129(7) 0.0006(7)
C7 0.0357(8) 0.0413(8) 0.0434(8) -0.0100(6) 0.0001(6) 0.0031(7)
C9 0.0508(10) 0.0636(12) 0.0408(9) -0.0117(9) -0.0145(8) 0.0096(8)
C6 0.0335(8) 0.0672(12) 0.0531(10) -0.0107(8) 0.0050(7) 0.0173(9)
C5 0.0421(9) 0.0774(13) 0.0404(8) 0.0057(9) 0.0159(7) 0.0189(9)

loop_
_atom_type_symbol
_atom_type_description
_atom_type_scat_dispersion_real
_atom_type_scat_dispersion_imag
_atom_type_scat_source
C C 0.0033 0.0016 'International Tables Vol C Tables 4.2.6.8 and 6.1.1.4'
H H 0.0000 0.0000 'International Tables Vol C Tables 4.2.6.8 and 6.1.1.4'
O O 0.0106 0.0060 'International Tables Vol C Tables 4.2.6.8 and 6.1.1.4'
P P 0.1023 0.0942 'International Tables Vol C Tables 4.2.6.8 and 6.1.1.4'

loop_
_geom_angle_atom_site_label_1
_geom_angle_atom_site_label_2
_geom_angle_atom_site_label_3
_geom_angle
O1 P1 O3 116.01(6)
O1 P1 O2 113.24(6)
O3 P1 O2 102.58(6)
O1 P1 C1 115.11(6)
O3 P1 C1 101.63(6)
O2 P1 C1 106.82(6)
C1 O4 H1A 110.7(15)
C8 O2 P1 120.21(10)
C9 O3 P1 121.95(10)
O4 C1 C2 113.60(11)
O4 C1 P1 104.58(9)
C2 C1 P1 112.65(9)
O4 C1 H1 108.6
C2 C1 H1 108.6
P1 C1 H1 108.6
C3 C2 C7 118.89(14)
C3 C2 C1 121.47(12)
C7 C2 C1 119.63(13)
C2 C3 C4 120.01(15)
C2 C3 H3 120.0
C4 C3 H3 120.0
O2 C8 H8A 109.5
O2 C8 H8B 109.5
H8A C8 H8B 109.5
O2 C8 H8C 109.5
H8A C8 H8C 109.5
H8B C8 H8C 109.5
C5 C4 C3 120.78(17)
C5 C4 H4 119.6
C3 C4 H4 119.6
C6 C7 C2 120.72(16)
C6 C7 H7 119.6
C2 C7 H7 119.6
O3 C9 H9A 109.5
O3 C9 H9B 109.5
H9A C9 H9B 109.5
O3 C9 H9C 109.5
H9A C9 H9C 109.5
H9B C9 H9C 109.5
C5 C6 C7 120.09(17)
C5 C6 H6 120.0
C7 C6 H6 120.0
C4 C5 C6 119.50(17)
C4 C5 H5 120.2
C6 C5 H5 120.2

loop_
_geom_bond_atom_site_label_1
_geom_bond_atom_site_label_2
_geom_bond_distance
P1 O1 1.4731(10)
P1 O3 1.5633(10)
P1 O2 1.5760(11)
P1 C1 1.8144(14)
O4 C1 1.4238(16)
O4 H1A 0.85(2)
O2 C8 1.4485(19)
O3 C9 1.4315(19)
C1 C2 1.5111(19)
C1 H1 0.977(17)
C2 C3 1.386(2)
C2 C7 1.3918(19)
C3 C4 1.388(2)
C3 H3 0.953(18)
C8 H8A 0.9800
C8 H8B 0.9800
C8 H8C 0.9800
C4 C5 1.378(3)
C4 H4 0.95(2)
C7 C6 1.383(2)
C7 H7 0.962(19)
C9 H9A 0.878(13)
C9 H9B 0.878(13)
C9 H9C 0.878(13)
C6 C5 1.381(3)
C6 H6 0.92(2)
C5 H5 1.00(2)

loop_
_geom_torsion_atom_site_label_1
_geom_torsion_atom_site_label_2
_geom_torsion_atom_site_label_3
_geom_torsion_atom_site_label_4
_geom_torsion
O1 P1 O2 C8 -38.37(13)
O3 P1 O2 C8 -164.16(12)
C1 P1 O2 C8 89.38(13)
O1 P1 O3 C9 -42.43(15)
O2 P1 O3 C9 81.54(14)
C1 P1 O3 C9 -168.06(14)
O1 P1 C1 O4 66.37(10)
O3 P1 C1 O4 -167.41(9)
O2 P1 C1 O4 -60.28(10)
O1 P1 C1 C2 -57.47(11)
O3 P1 C1 C2 68.76(10)
O2 P1 C1 C2 175.88(9)
O4 C1 C2 C3 -22.67(17)
P1 C1 C2 C3 96.02(13)
O4 C1 C2 C7 156.34(12)
P1 C1 C2 C7 -84.97(14)
C7 C2 C3 C4 -1.3(2)
C1 C2 C3 C4 177.76(13)
C2 C3 C4 C5 0.6(2)
C3 C2 C7 C6 0.7(2)
C1 C2 C7 C6 -178.31(14)
C2 C7 C6 C5 0.5(3)
C3 C4 C5 C6 0.6(3)
C7 C6 C5 C4 -1.1(3)
